data_4111123
loop_
_publ_author_name
'Logan E. Garner'
'Hongping Zhu'
'Mark L. Hlavinka'
'John R. Hagadorn'
'Eugene Y.-X. Chen'

_publ_section_title
;
 Cationic Zinc Enolates as Highly Active Catalysts for Acrylate
 Polymerization
;
_journal_name_full 'Journal of the American Chemical Society'
_journal_page_first 14822
_journal_page_last 14823
_journal_paper_doi 10.1021/ja066401h
_journal_volume 128
_journal_year 2006
_chemical_formula_sum 'C59.35 H60.15 B F15 N4 O3 Zn2'
_chemical_formula_weight 1304.01
_chemical_name_systematic
; 
 ? 
;
_space_group_IT_number 2
_symmetry_cell_setting triclinic
_symmetry_space_group_name_Hall '-P 1'
_symmetry_space_group_name_H-M 'P -1'
_atom_sites_solution_hydrogens geom
_atom_sites_solution_primary direct
_atom_sites_solution_secondary difmap
_audit_creation_method SHELXL-97
_cell_angle_alpha 109.117(2)
_cell_angle_beta 113.3840(10)
_cell_angle_gamma 98.152(2)
_cell_formula_units_Z 2
_cell_length_a 14.0040(3)
_cell_length_b 15.6990(6)
_cell_length_c 16.6964(4)
_cell_measurement_reflns_used 9423
_cell_measurement_temperature 173(2)
_cell_measurement_theta_max 26.62
_cell_measurement_theta_min 2.46
_cell_volume 3023.03(17)
_computing_cell_refinement 'Bruker SMART'
_computing_data_collection 'Bruker SMART'
_computing_data_reduction 'Bruker SAINT'
_computing_molecular_graphics 'Bruker SHELXTL'
_computing_publication_material 'Bruker SHELXTL'
_computing_structure_refinement 'SHELXL-97 (Sheldrick, 1997)'
_computing_structure_solution 'SHELXS-97 (Sheldrick, 1990)'
_diffrn_ambient_temperature 173(2)
_diffrn_measured_fraction_theta_full 0.995
_diffrn_measured_fraction_theta_max 0.995
_diffrn_measurement_device_type 'CCD area detector'
_diffrn_measurement_method 'phi and omega scans'
_diffrn_radiation_monochromator graphite
_diffrn_radiation_source 'fine-focus sealed tube'
_diffrn_radiation_type MoK\a
_diffrn_radiation_wavelength 0.71073
_diffrn_reflns_av_R_equivalents 0.1013
_diffrn_reflns_av_sigmaI/netI 0.1465
_diffrn_reflns_limit_h_max 21
_diffrn_reflns_limit_h_min -21
_diffrn_reflns_limit_k_max 24
_diffrn_reflns_limit_k_min -24
_diffrn_reflns_limit_l_max 24
_diffrn_reflns_limit_l_min -25
_diffrn_reflns_number 99182
_diffrn_reflns_theta_full 33.11
_diffrn_reflns_theta_max 33.11
_diffrn_reflns_theta_min 1.56
_exptl_absorpt_coefficient_mu 0.886
_exptl_absorpt_correction_T_max 0.9620
_exptl_absorpt_correction_T_min 0.8269
_exptl_absorpt_correction_type multi-scan
_exptl_absorpt_process_details 'SADABS, Sheldrick 1997'
_exptl_crystal_colour red
_exptl_crystal_density_diffrn 1.433
_exptl_crystal_description plate
_exptl_crystal_F_000 1337
_exptl_crystal_size_max 0.22
_exptl_crystal_size_mid 0.13
_exptl_crystal_size_min 0.04
_refine_diff_density_max 1.233
_refine_diff_density_min -0.545
_refine_diff_density_rms 0.108
_refine_ls_extinction_method none
_refine_ls_goodness_of_fit_ref 1.016
_refine_ls_hydrogen_treatment mixed
_refine_ls_matrix_type full
_refine_ls_number_parameters 759
_refine_ls_number_reflns 22872
_refine_ls_number_restraints 5
_refine_ls_restrained_S_all 1.019
_refine_ls_R_factor_all 0.1737
_refine_ls_R_factor_gt 0.0655
_refine_ls_shift/su_max 0.004
_refine_ls_shift/su_mean 0.000
_refine_ls_structure_factor_coef Fsqd
_refine_ls_weighting_details 'calc w=1/[\s^2^(Fo^2^)+(0.0764P)^2^+0.0000P] where P=(Fo^2^+2Fc^2^)/3'
_refine_ls_weighting_scheme calc
_refine_ls_wR_factor_gt 0.1480
_refine_ls_wR_factor_ref 0.1855
_reflns_number_gt 10350
_reflns_number_total 22872
_reflns_threshold_expression >2sigma(I)
_cod_data_source_file ja066401hsi20060904_055910.cif
_cod_data_source_block ec37a
_cod_original_cell_volume 3023.03(15)
_cod_database_code 4111123

loop_
_symmetry_equiv_pos_as_xyz
'x, y, z'
'-x, -y, -z'

loop_
_atom_site_label
_atom_site_type_symbol
_atom_site_fract_x
_atom_site_fract_y
_atom_site_fract_z
_atom_site_U_iso_or_equiv
_atom_site_adp_type
_atom_site_occupancy
_atom_site_symmetry_multiplicity
_atom_site_calc_flag
_atom_site_refinement_flags
_atom_site_disorder_assembly
_atom_site_disorder_group
Zn1 Zn 0.25566(3) 1.20144(2) -0.05055(3) 0.02302(10) Uani 1 1 d . . .
Zn2 Zn 0.35680(3) 1.25856(2) 0.15217(3) 0.02390(10) Uani 1 1 d . . .
O1 O 0.26863(17) 1.06132(14) 0.02748(15) 0.0232(5) Uani 1 1 d . . .
O2 O 0.21880(16) 1.25322(15) 0.05408(15) 0.0254(5) Uani 1 1 d . . .
O3 O 0.40702(16) 1.25552(14) 0.05935(15) 0.0228(5) Uani 1 1 d . . .
N1 N 0.1990(2) 1.07503(18) -0.15325(19) 0.0261(6) Uani 1 1 d . . .
N2 N 0.2086(2) 1.24992(19) -0.1578(2) 0.0304(6) Uani 1 1 d . . .
N3 N 0.3663(2) 1.17947(18) 0.2287(2) 0.0267(6) Uani 1 1 d . . .
N4 N 0.4386(2) 1.37093(19) 0.28710(19) 0.0316(6) Uani 1 1 d . . .
C1 C 0.2932(2) 1.0250(2) 0.0952(2) 0.0230(7) Uani 1 1 d . . .
C2 C 0.3421(3) 1.0793(2) 0.1936(2) 0.0246(7) Uani 1 1 d . . .
C3 C 0.3616(3) 1.0289(2) 0.2510(3) 0.0317(8) Uani 1 1 d . . .
H3A H 0.3959 1.0628 0.3190 0.038 Uiso 1 1 calc R . .
C4 C 0.3320(3) 0.9308(2) 0.2105(3) 0.0346(8) Uani 1 1 d . . .
H4A H 0.3466 0.8989 0.2515 0.042 Uiso 1 1 calc R . .
C5 C 0.2817(3) 0.8781(2) 0.1120(3) 0.0312(8) Uani 1 1 d . . .
H5A H 0.2611 0.8108 0.0852 0.037 Uiso 1 1 calc R . .
C6 C 0.2617(2) 0.9260(2) 0.0524(2) 0.0228(6) Uani 1 1 d . . .
C7 C 0.2125(2) 0.8979(2) -0.0497(2) 0.0236(7) Uani 1 1 d . . .
C8 C 0.1634(3) 0.8105(2) -0.1319(3) 0.0292(7) Uani 1 1 d . . .
H8A H 0.1575 0.7518 -0.1263 0.035 Uiso 1 1 calc R . .
C9 C 0.1249(3) 0.8132(2) -0.2193(3) 0.0318(8) Uani 1 1 d . . .
H9A H 0.0907 0.7550 -0.2754 0.038 Uiso 1 1 calc R . .
C10 C 0.1334(3) 0.8986(2) -0.2300(3) 0.0302(7) Uani 1 1 d . . .
H10A H 0.1048 0.8962 -0.2929 0.036 Uiso 1 1 calc R . .
C11 C 0.1833(2) 0.9881(2) -0.1498(2) 0.0240(7) Uani 1 1 d . . .
C12 C 0.2191(2) 0.9817(2) -0.0621(2) 0.0222(6) Uani 1 1 d . . .
C13 C 0.1686(3) 1.0763(2) -0.2455(2) 0.0331(8) Uani 1 1 d . . .
H13A H 0.0878 1.0570 -0.2829 0.040 Uiso 1 1 calc R . .
H13B H 0.1947 1.0305 -0.2816 0.040 Uiso 1 1 calc R . .
C14 C 0.2181(3) 1.1748(2) -0.2331(3) 0.0375(8) Uani 1 1 d . . .
H14A H 0.2964 1.1853 -0.2159 0.045 Uiso 1 1 calc R . .
H14B H 0.1807 1.1795 -0.2951 0.045 Uiso 1 1 calc R . .
C15 C 0.0933(3) 1.2475(3) -0.1894(3) 0.0450(10) Uani 1 1 d . . .
H15A H 0.0635 1.2527 -0.2509 0.067 Uiso 1 1 calc R . .
H15B H 0.0894 1.3007 -0.1409 0.067 Uiso 1 1 calc R . .
H15C H 0.0504 1.1875 -0.1972 0.067 Uiso 1 1 calc R . .
C16 C 0.2758(3) 1.3438(2) -0.1372(3) 0.0420(9) Uani 1 1 d . . .
H16A H 0.2519 1.3529 -0.1966 0.063 Uiso 1 1 calc R . .
H16B H 0.3531 1.3468 -0.1117 0.063 Uiso 1 1 calc R . .
H16C H 0.2670 1.3938 -0.0896 0.063 Uiso 1 1 calc R . .
C17 C 0.3890(3) 1.2317(2) 0.3168(2) 0.0326(8) Uani 1 1 d . . .
H17A H 0.3943 1.2039 0.3605 0.039 Uiso 1 1 calc R . .
C18 C 0.4066(3) 1.3357(2) 0.3478(2) 0.0332(8) Uani 1 1 d . . .
H18A H 0.3384 1.3490 0.3442 0.040 Uiso 1 1 calc R . .
H18B H 0.4647 1.3702 0.4157 0.040 Uiso 1 1 calc R . .
C19 C 0.4137(4) 1.4609(3) 0.2922(3) 0.0472(10) Uani 1 1 d . . .
H19A H 0.4532 1.5087 0.3592 0.071 Uiso 1 1 calc R . .
H19B H 0.3348 1.4497 0.2681 0.071 Uiso 1 1 calc R . .
H19C H 0.4368 1.4838 0.2527 0.071 Uiso 1 1 calc R . .
C20 C 0.5580(3) 1.3879(3) 0.3201(3) 0.0408(9) Uani 1 1 d . . .
H20A H 0.5996 1.4402 0.3846 0.061 Uiso 1 1 calc R . .
H20B H 0.5769 1.4044 0.2753 0.061 Uiso 1 1 calc R . .
H20C H 0.5759 1.3303 0.3220 0.061 Uiso 1 1 calc R . .
C21 C 0.1240(3) 1.2735(2) 0.0535(2) 0.0269(7) Uani 1 1 d . . .
C22 C 0.1125(3) 1.3586(2) 0.0602(3) 0.0352(8) Uani 1 1 d . . .
C23 C 0.1973(3) 1.4354(3) 0.0676(3) 0.0453(10) Uani 1 1 d . . .
H23A H 0.2579 1.4123 0.0650 0.068 Uiso 1 1 calc R . .
H23B H 0.2251 1.4911 0.1287 0.068 Uiso 1 1 calc R . .
H23C H 0.1641 1.4530 0.0140 0.068 Uiso 1 1 calc R . .
C24 C 0.0110(3) 1.3851(3) 0.0568(3) 0.0523(11) Uani 1 1 d . . .
H24A H -0.0393 1.3332 0.0548 0.078 Uiso 1 1 calc R . .
H24B H -0.0255 1.3961 -0.0008 0.078 Uiso 1 1 calc R . .
H24C H 0.0324 1.4430 0.1143 0.078 Uiso 1 1 calc R . .
C25 C 0.0420(3) 1.1921(2) 0.0433(3) 0.0302(7) Uani 1 1 d . . .
H25A H -0.0216 1.2139 0.0437 0.036 Uiso 1 1 calc R . .
C26 C 0.0891(3) 1.1664(3) 0.1295(3) 0.0397(9) Uani 1 1 d . . .
H26A H 0.1200 1.2239 0.1896 0.060 Uiso 1 1 calc R . .
H26B H 0.1468 1.1383 0.1275 0.060 Uiso 1 1 calc R . .
H26C H 0.0307 1.1207 0.1262 0.060 Uiso 1 1 calc R . .
C27 C -0.0022(3) 1.1055(3) -0.0522(3) 0.0434(9) Uani 1 1 d . . .
H27A H -0.0369 1.1230 -0.1055 0.065 Uiso 1 1 calc R . .
H27B H -0.0563 1.0550 -0.0562 0.065 Uiso 1 1 calc R . .
H27C H 0.0583 1.0829 -0.0560 0.065 Uiso 1 1 calc R . .
C31 C 0.5106(2) 1.2796(2) 0.0673(2) 0.0225(6) Uani 1 1 d . . .
C32 C 0.5559(3) 1.1973(2) 0.0503(2) 0.0273(7) Uani 1 1 d . . .
H32A H 0.6307 1.2225 0.0590 0.033 Uiso 1 1 calc R . .
C33 C 0.4873(3) 1.1202(3) -0.0524(3) 0.0436(10) Uani 1 1 d . . .
H33A H 0.4812 1.1482 -0.0981 0.065 Uiso 1 1 calc R . .
H33B H 0.4139 1.0920 -0.0627 0.065 Uiso 1 1 calc R . .
H33C H 0.5226 1.0709 -0.0624 0.065 Uiso 1 1 calc R . .
C34 C 0.5690(3) 1.1573(3) 0.1244(3) 0.0402(9) Uani 1 1 d . . .
H34A H 0.6166 1.2078 0.1893 0.060 Uiso 1 1 calc R . .
H34B H 0.6017 1.1063 0.1135 0.060 Uiso 1 1 calc R . .
H34C H 0.4970 1.1320 0.1182 0.060 Uiso 1 1 calc R . .
C35 C 0.5621(3) 1.3684(2) 0.0884(2) 0.0264(7) Uani 1 1 d . . .
C36 C 0.6748(3) 1.4012(3) 0.0989(3) 0.0424(9) Uani 1 1 d . . .
H36A H 0.7031 1.3473 0.0871 0.064 Uiso 1 1 calc R . .
H36B H 0.7240 1.4503 0.1642 0.064 Uiso 1 1 calc R . .
H36C H 0.6705 1.4274 0.0522 0.064 Uiso 1 1 calc R . .
C37 C 0.5126(3) 1.4476(2) 0.1058(3) 0.0331(8) Uani 1 1 d . . .
H37A H 0.4396 1.4224 0.0976 0.050 Uiso 1 1 calc R . .
H37B H 0.5067 1.4748 0.0595 0.050 Uiso 1 1 calc R . .
H37C H 0.5595 1.4970 0.1714 0.050 Uiso 1 1 calc R . .
B1 B 0.3512(4) 0.7179(3) -0.5524(3) 0.0341(9) Uani 1 1 d . . .
H1 H 0.409(3) 0.700(2) -0.501(2) 0.031(9) Uiso 1 1 d . . .
C41 C 0.3903(3) 0.7079(2) -0.6349(3) 0.0341(8) Uani 1 1 d . . .
C42 C 0.4954(3) 0.7091(2) -0.6179(3) 0.0358(8) Uani 1 1 d . . .
C43 C 0.5316(4) 0.6978(3) -0.6855(3) 0.0442(10) Uani 1 1 d . . .
C44 C 0.4597(4) 0.6842(3) -0.7775(3) 0.0463(10) Uani 1 1 d . . .
C45 C 0.3548(4) 0.6827(2) -0.7980(3) 0.0432(10) Uani 1 1 d . . .
C46 C 0.3218(3) 0.6942(2) -0.7284(3) 0.0394(9) Uani 1 1 d . . .
C51 C 0.2338(3) 0.6371(2) -0.5994(2) 0.0346(8) Uani 1 1 d . . .
C52 C 0.1307(3) 0.6484(2) -0.6375(3) 0.0432(10) Uani 1 1 d . . .
C53 C 0.0334(3) 0.5762(3) -0.6837(3) 0.0500(11) Uani 1 1 d . . .
C54 C 0.0340(3) 0.4861(3) -0.6920(3) 0.0457(10) Uani 1 1 d . . .
C55 C 0.1340(4) 0.4708(2) -0.6524(3) 0.0411(9) Uani 1 1 d . . .
C56 C 0.2281(3) 0.5451(3) -0.6077(3) 0.0368(8) Uani 1 1 d . . .
C61 C 0.3538(3) 0.8263(2) -0.4943(2) 0.0328(8) Uani 1 1 d . . .
C62 C 0.3692(3) 0.9033(2) -0.5161(2) 0.0364(8) Uani 1 1 d . . .
C63 C 0.3814(3) 0.9941(3) -0.4578(3) 0.0435(9) Uani 1 1 d . . .
C64 C 0.3759(3) 1.0117(3) -0.3740(3) 0.0421(9) Uani 1 1 d . . .
C65 C 0.3577(3) 0.9377(3) -0.3501(3) 0.0382(9) Uani 1 1 d . . .
C66 C 0.3477(3) 0.8486(2) -0.4092(3) 0.0344(8) Uani 1 1 d . . .
F42 F 0.57177(18) 0.72140(16) -0.53007(16) 0.0485(6) Uani 1 1 d . . .
F43 F 0.6354(2) 0.6995(2) -0.66391(19) 0.0666(7) Uani 1 1 d . . .
F44 F 0.4928(2) 0.67407(17) -0.84398(18) 0.0630(7) Uani 1 1 d . . .
F45 F 0.2825(2) 0.66792(15) -0.88856(16) 0.0556(7) Uani 1 1 d . . .
F46 F 0.2175(2) 0.69347(18) -0.75500(17) 0.0573(6) Uani 1 1 d . . .
F52 F 0.12227(18) 0.73430(15) -0.63423(19) 0.0626(7) Uani 1 1 d . . .
F53 F -0.0627(2) 0.59152(18) -0.7214(2) 0.0832(10) Uani 1 1 d . . .
F54 F -0.0592(2) 0.41453(16) -0.73886(18) 0.0613(7) Uani 1 1 d . . .
F55 F 0.1366(2) 0.38389(15) -0.65777(18) 0.0595(7) Uani 1 1 d . . .
F56 F 0.32353(18) 0.52493(15) -0.56794(16) 0.0463(6) Uani 1 1 d . . .
F62 F 0.3731(2) 0.89284(15) -0.59803(16) 0.0571(7) Uani 1 1 d . . .
F63 F 0.3953(2) 1.06587(15) -0.48427(18) 0.0637(7) Uani 1 1 d . . .
F64 F 0.3856(2) 1.09993(16) -0.31679(17) 0.0594(7) Uani 1 1 d . . .
F65 F 0.3521(2) 0.95388(17) -0.26794(17) 0.0562(6) Uani 1 1 d . . .
F66 F 0.3327(2) 0.77929(15) -0.37969(16) 0.0495(6) Uani 1 1 d . . .
C71A C -0.1560(7) 0.9622(5) -0.3417(5) 0.062(3) Uiso 0.495(9) 1 d PG A 2
H71A H -0.1722 0.9593 -0.2923 0.074 Uiso 0.495(9) 1 calc PR A 2
C72A C -0.1452(8) 1.0451(5) -0.3551(6) 0.067(3) Uiso 0.495(9) 1 d PG A 2
H72A H -0.1539 1.0989 -0.3150 0.081 Uiso 0.495(9) 1 calc PR A 2
C73A C -0.1215(7) 1.0492(5) -0.4274(6) 0.076(3) Uiso 0.495(9) 1 d PG A 2
H73A H -0.1141 1.1059 -0.4366 0.091 Uiso 0.495(9) 1 calc PR A 2
C74A C -0.1087(7) 0.9704(6) -0.4862(5) 0.065(3) Uiso 0.495(9) 1 d PG A 2
H74A H -0.0926 0.9733 -0.5356 0.078 Uiso 0.495(9) 1 calc PR A 2
C75A C -0.1196(6) 0.8875(5) -0.4727(5) 0.065(3) Uiso 0.495(9) 1 d PG A 2
H75A H -0.1109 0.8337 -0.5129 0.078 Uiso 0.495(9) 1 calc PR A 2
C76A C -0.1433(6) 0.8834(4) -0.4004(6) 0.055(2) Uiso 0.495(9) 1 d PG A 2
C77A C -0.1615(12) 0.7838(10) -0.3987(10) 0.106(5) Uiso 0.495(9) 1 d P A 2
H77A H -0.1482 0.7405 -0.4477 0.159 Uiso 0.495(9) 1 calc PR A 2
H77B H -0.2370 0.7587 -0.4120 0.159 Uiso 0.495(9) 1 calc PR A 2
H77C H -0.1106 0.7897 -0.3350 0.159 Uiso 0.495(9) 1 calc PR A 2
C71B C -0.1370(11) 0.8672(7) -0.3707(10) 0.070(5) Uiso 0.305(9) 1 d PG A 1
H71B H -0.1376 0.8151 -0.3537 0.084 Uiso 0.305(9) 1 calc PR A 1
C72B C -0.1524(11) 0.9479(8) -0.3178(8) 0.074(5) Uiso 0.305(9) 1 d PG A 1
H72B H -0.1636 0.9510 -0.2645 0.089 Uiso 0.305(9) 1 calc PR A 1
C73B C -0.1516(11) 1.0242(7) -0.3427(8) 0.045(4) Uiso 0.305(9) 1 d PG A 1
H73B H -0.1621 1.0793 -0.3065 0.054 Uiso 0.305(9) 1 calc PR A 1
C74B C -0.1352(10) 1.0196(7) -0.4207(8) 0.054(4) Uiso 0.305(9) 1 d PG A 1
H74B H -0.1346 1.0717 -0.4377 0.064 Uiso 0.305(9) 1 calc PR A 1
C75B C -0.1197(10) 0.9389(8) -0.4737(7) 0.051(4) Uiso 0.305(9) 1 d PG A 1
H75B H -0.1085 0.9358 -0.5269 0.061 Uiso 0.305(9) 1 calc PR A 1
C76B C -0.1206(10) 0.8627(7) -0.4487(8) 0.052(4) Uiso 0.305(9) 1 d PG A 1
C77B C -0.0960(15) 0.7823(12) -0.4946(13) 0.075(6) Uiso 0.305(9) 1 d P A 1
H77D H -0.0854 0.7879 -0.5475 0.113 Uiso 0.305(9) 1 calc PR A 1
H77E H -0.1567 0.7248 -0.5202 0.113 Uiso 0.305(9) 1 calc PR A 1
H77F H -0.0289 0.7783 -0.4480 0.113 Uiso 0.305(9) 1 calc PR A 1
C81 C 0.0242(10) 0.5831(9) -0.4798(9) 0.093(4) Uiso 0.50 1 d PD . .
H81A H 0.0414 0.6489 -0.4650 0.112 Uiso 0.50 1 calc PR . .
C82 C -0.0977(11) 0.4403(10) -0.5581(10) 0.098(4) Uiso 0.50 1 d PD . .
H82A H -0.1661 0.3914 -0.5995 0.117 Uiso 0.50 1 calc PR . .
C83 C -0.0988(12) 0.5241(11) -0.5514(11) 0.126(5) Uiso 0.50 1 d PD . .
C84 C -0.173(2) 0.570(2) -0.593(3) 0.22(2) Uiso 0.25 1 d PD . .
H84A H -0.2461 0.5235 -0.6369 0.327 Uiso 0.25 1 calc PR . .
H84B H -0.1474 0.5963 -0.6297 0.327 Uiso 0.25 1 calc PR . .
H84C H -0.1756 0.6211 -0.5424 0.327 Uiso 0.25 1 calc PR . .

loop_
_atom_site_aniso_label
_atom_site_aniso_U_11
_atom_site_aniso_U_22
_atom_site_aniso_U_33
_atom_site_aniso_U_23
_atom_site_aniso_U_13
_atom_site_aniso_U_12
Zn1 0.02408(19) 0.02069(19) 0.0231(2) 0.01046(16) 0.00957(16) 0.00556(15)
Zn2 0.0270(2) 0.02300(19) 0.0229(2) 0.01016(16) 0.01253(16) 0.00815(16)
O1 0.0269(11) 0.0171(10) 0.0254(12) 0.0106(9) 0.0117(10) 0.0047(9)
O2 0.0227(11) 0.0257(12) 0.0298(12) 0.0117(10) 0.0136(10) 0.0097(10)
O3 0.0202(11) 0.0252(11) 0.0249(12) 0.0122(10) 0.0118(9) 0.0054(9)
N1 0.0279(14) 0.0220(13) 0.0249(14) 0.0107(12) 0.0097(12) 0.0046(12)
N2 0.0330(15) 0.0244(14) 0.0301(16) 0.0153(13) 0.0098(13) 0.0045(12)
N3 0.0302(15) 0.0219(14) 0.0304(15) 0.0129(12) 0.0157(13) 0.0062(12)
N4 0.0443(18) 0.0237(14) 0.0244(15) 0.0077(12) 0.0167(14) 0.0089(13)
C1 0.0237(15) 0.0236(16) 0.0342(18) 0.0188(15) 0.0189(14) 0.0097(13)
C2 0.0246(16) 0.0208(15) 0.0304(18) 0.0117(14) 0.0148(14) 0.0050(13)
C3 0.0365(19) 0.0339(19) 0.0338(19) 0.0198(16) 0.0201(16) 0.0118(16)
C4 0.038(2) 0.0327(19) 0.040(2) 0.0243(18) 0.0185(17) 0.0116(16)
C5 0.0340(18) 0.0247(17) 0.046(2) 0.0214(17) 0.0231(17) 0.0113(15)
C6 0.0223(15) 0.0199(15) 0.0309(18) 0.0123(14) 0.0156(14) 0.0067(13)
C7 0.0214(15) 0.0193(15) 0.0340(18) 0.0122(14) 0.0159(14) 0.0061(13)
C8 0.0267(17) 0.0208(16) 0.041(2) 0.0116(15) 0.0176(16) 0.0074(14)
C9 0.0342(19) 0.0216(17) 0.038(2) 0.0091(15) 0.0187(17) 0.0069(15)
C10 0.0326(18) 0.0267(17) 0.0298(18) 0.0095(15) 0.0159(15) 0.0076(15)
C11 0.0240(16) 0.0239(16) 0.0311(18) 0.0151(14) 0.0157(14) 0.0103(13)
C12 0.0194(15) 0.0198(15) 0.0270(17) 0.0073(13) 0.0128(13) 0.0062(13)
C13 0.042(2) 0.0321(19) 0.0225(17) 0.0129(15) 0.0124(16) 0.0112(16)
C14 0.049(2) 0.033(2) 0.0252(19) 0.0129(16) 0.0142(17) 0.0057(17)
C15 0.039(2) 0.045(2) 0.045(2) 0.026(2) 0.0080(18) 0.0153(19)
C16 0.052(2) 0.0268(19) 0.042(2) 0.0197(18) 0.0165(19) 0.0015(17)
C17 0.039(2) 0.0316(19) 0.0277(19) 0.0120(16) 0.0175(16) 0.0074(16)
C18 0.044(2) 0.0319(19) 0.0275(18) 0.0108(16) 0.0217(17) 0.0109(17)
C19 0.080(3) 0.0275(19) 0.047(2) 0.0168(18) 0.039(2) 0.022(2)
C20 0.037(2) 0.039(2) 0.035(2) 0.0118(18) 0.0129(18) -0.0002(17)
C21 0.0264(17) 0.0264(17) 0.0322(18) 0.0132(15) 0.0164(15) 0.0105(14)
C22 0.0357(19) 0.0288(18) 0.049(2) 0.0195(17) 0.0233(18) 0.0148(16)
C23 0.046(2) 0.029(2) 0.063(3) 0.024(2) 0.024(2) 0.0115(18)
C24 0.055(3) 0.039(2) 0.085(3) 0.030(2) 0.044(3) 0.029(2)
C25 0.0268(17) 0.0277(17) 0.044(2) 0.0167(16) 0.0221(16) 0.0124(15)
C26 0.038(2) 0.032(2) 0.057(3) 0.0238(19) 0.0266(19) 0.0100(17)
C27 0.036(2) 0.033(2) 0.054(3) 0.0086(19) 0.025(2) 0.0023(17)
C31 0.0235(16) 0.0239(16) 0.0222(16) 0.0103(13) 0.0129(13) 0.0056(13)
C32 0.0216(16) 0.0266(17) 0.0378(19) 0.0156(15) 0.0164(15) 0.0068(14)
C33 0.037(2) 0.036(2) 0.051(2) 0.0066(19) 0.0233(19) 0.0141(18)
C34 0.042(2) 0.046(2) 0.058(3) 0.036(2) 0.032(2) 0.0249(19)
C35 0.0283(17) 0.0245(16) 0.0253(17) 0.0101(14) 0.0130(14) 0.0051(14)
C36 0.037(2) 0.033(2) 0.060(3) 0.021(2) 0.027(2) 0.0036(17)
C37 0.038(2) 0.0256(17) 0.0335(19) 0.0131(16) 0.0157(16) 0.0064(15)
B1 0.044(2) 0.034(2) 0.028(2) 0.0178(19) 0.0174(19) 0.012(2)
C41 0.049(2) 0.0202(16) 0.0322(19) 0.0114(15) 0.0198(18) 0.0060(16)
C42 0.049(2) 0.0266(18) 0.031(2) 0.0095(16) 0.0223(18) 0.0078(17)
C43 0.056(3) 0.032(2) 0.052(3) 0.0164(19) 0.035(2) 0.0104(19)
C44 0.084(3) 0.0244(19) 0.041(2) 0.0143(17) 0.041(2) 0.013(2)
C45 0.071(3) 0.0228(18) 0.035(2) 0.0153(17) 0.024(2) 0.0094(19)
C46 0.058(3) 0.0282(19) 0.035(2) 0.0182(17) 0.022(2) 0.0101(18)
C51 0.050(2) 0.0241(17) 0.0314(19) 0.0139(15) 0.0197(18) 0.0104(16)
C52 0.046(2) 0.0248(19) 0.050(2) 0.0220(18) 0.0119(19) 0.0056(17)
C53 0.042(2) 0.039(2) 0.057(3) 0.026(2) 0.011(2) 0.0081(19)
C54 0.051(2) 0.028(2) 0.045(2) 0.0147(18) 0.016(2) -0.0035(18)
C55 0.067(3) 0.0215(18) 0.040(2) 0.0130(17) 0.030(2) 0.0122(19)
C56 0.052(2) 0.034(2) 0.033(2) 0.0170(17) 0.0245(19) 0.0184(19)
C61 0.0344(19) 0.0307(18) 0.0281(19) 0.0133(16) 0.0110(16) 0.0049(16)
C62 0.056(2) 0.0326(19) 0.0246(18) 0.0136(16) 0.0230(18) 0.0092(18)
C63 0.058(3) 0.031(2) 0.044(2) 0.0185(18) 0.025(2) 0.0068(19)
C64 0.051(2) 0.030(2) 0.037(2) 0.0077(17) 0.0203(19) 0.0068(18)
C65 0.045(2) 0.042(2) 0.028(2) 0.0140(17) 0.0189(18) 0.0115(18)
C66 0.043(2) 0.0330(19) 0.034(2) 0.0200(17) 0.0198(17) 0.0110(17)
F42 0.0469(13) 0.0580(15) 0.0383(13) 0.0167(11) 0.0218(11) 0.0140(12)
F43 0.0695(18) 0.0819(19) 0.0670(18) 0.0313(15) 0.0478(15) 0.0290(15)
F44 0.106(2) 0.0548(15) 0.0519(15) 0.0247(13) 0.0559(16) 0.0307(15)
F45 0.0922(19) 0.0396(13) 0.0365(13) 0.0228(11) 0.0278(13) 0.0169(13)
F46 0.0561(15) 0.0709(17) 0.0508(15) 0.0389(14) 0.0203(12) 0.0197(13)
F52 0.0441(13) 0.0308(12) 0.0893(19) 0.0351(13) 0.0042(13) 0.0058(10)
F53 0.0421(14) 0.0508(16) 0.122(3) 0.0491(17) 0.0013(15) 0.0038(12)
F54 0.0618(16) 0.0340(13) 0.0638(17) 0.0174(12) 0.0173(14) -0.0072(12)
F55 0.0873(19) 0.0243(11) 0.0746(17) 0.0199(12) 0.0451(16) 0.0204(12)
F56 0.0579(14) 0.0365(12) 0.0549(14) 0.0190(11) 0.0328(12) 0.0258(11)
F62 0.109(2) 0.0369(13) 0.0449(14) 0.0248(11) 0.0485(15) 0.0229(13)
F63 0.113(2) 0.0327(13) 0.0634(17) 0.0261(12) 0.0554(17) 0.0176(14)
F64 0.0893(19) 0.0345(13) 0.0528(15) 0.0091(12) 0.0406(15) 0.0164(13)
F65 0.0864(18) 0.0546(15) 0.0429(14) 0.0216(12) 0.0423(14) 0.0269(14)
F66 0.0818(17) 0.0446(13) 0.0488(14) 0.0316(12) 0.0438(13) 0.0260(12)

loop_
_atom_type_symbol
_atom_type_description
_atom_type_scat_dispersion_real
_atom_type_scat_dispersion_imag
_atom_type_scat_source
C C 0.0033 0.0016 'International Tables Vol C Tables 4.2.6.8 and 6.1.1.4'
H H 0.0000 0.0000 'International Tables Vol C Tables 4.2.6.8 and 6.1.1.4'
B B 0.0013 0.0007 'International Tables Vol C Tables 4.2.6.8 and 6.1.1.4'
N N 0.0061 0.0033 'International Tables Vol C Tables 4.2.6.8 and 6.1.1.4'
O O 0.0106 0.0060 'International Tables Vol C Tables 4.2.6.8 and 6.1.1.4'
F F 0.0171 0.0103 'International Tables Vol C Tables 4.2.6.8 and 6.1.1.4'
Zn Zn 0.2839 1.4301 'International Tables Vol C Tables 4.2.6.8 and 6.1.1.4'

loop_
_geom_angle_atom_site_label_1
_geom_angle_atom_site_label_2
_geom_angle_atom_site_label_3
_geom_angle
_geom_angle_site_symmetry_1
N1 Zn1 O2 130.16(10) .
N1 Zn1 O3 123.56(9) .
O2 Zn1 O3 81.92(8) .
N1 Zn1 N2 86.66(11) .
O2 Zn1 N2 117.75(10) .
O3 Zn1 N2 121.46(10) .
N1 Zn1 Zn2 129.03(7) .
O2 Zn1 Zn2 42.92(6) .
O3 Zn1 Zn2 42.57(6) .
N2 Zn1 Zn2 144.30(8) .
O3 Zn2 O2 84.21(9) .
O3 Zn2 N3 131.21(9) .
O2 Zn2 N3 122.90(10) .
O3 Zn2 N4 118.97(10) .
O2 Zn2 N4 121.06(10) .
N3 Zn2 N4 83.35(11) .
O3 Zn2 Zn1 44.25(6) .
O2 Zn2 Zn1 43.69(6) .
N3 Zn2 Zn1 130.13(8) .
N4 Zn2 Zn1 146.44(7) .
C1 O1 C12 105.4(2) .
C21 O2 Zn2 134.88(19) .
C21 O2 Zn1 131.68(19) .
Zn2 O2 Zn1 93.39(8) .
C31 O3 Zn2 132.79(18) .
C31 O3 Zn1 134.01(18) .
Zn2 O3 Zn1 93.18(9) .
C11 N1 C13 117.7(3) .
C11 N1 Zn1 129.9(2) .
C13 N1 Zn1 112.3(2) .
C15 N2 C16 109.7(3) .
C15 N2 C14 110.7(3) .
C16 N2 C14 109.3(3) .
C15 N2 Zn1 108.5(2) .
C16 N2 Zn1 118.3(2) .
C14 N2 Zn1 99.94(18) .
C17 N3 C2 121.2(3) .
C17 N3 Zn2 111.2(2) .
C2 N3 Zn2 127.3(2) .
C18 N4 C19 110.6(3) .
C18 N4 C20 110.0(3) .
C19 N4 C20 109.1(3) .
C18 N4 Zn2 104.4(2) .
C19 N4 Zn2 115.5(2) .
C20 N4 Zn2 107.1(2) .
O1 C1 C2 124.6(3) .
O1 C1 C6 111.5(3) .
C2 C1 C6 124.0(3) .
C1 C2 C3 116.0(3) .
C1 C2 N3 118.9(3) .
C3 C2 N3 125.1(3) .
C4 C3 C2 121.3(3) .
C5 C4 C3 121.6(3) .
C4 C5 C6 118.7(3) .
C1 C6 C5 118.5(3) .
C1 C6 C7 106.3(3) .
C5 C6 C7 135.2(3) .
C12 C7 C8 118.8(3) .
C12 C7 C6 106.1(3) .
C8 C7 C6 135.1(3) .
C9 C8 C7 117.5(3) .
C8 C9 C10 122.7(3) .
C9 C10 C11 122.0(3) .
N1 C11 C12 120.8(3) .
N1 C11 C10 126.0(3) .
C12 C11 C10 113.3(3) .
C11 C12 C7 125.8(3) .
C11 C12 O1 123.5(3) .
C7 C12 O1 110.7(3) .
N1 C13 C14 110.2(3) .
N2 C14 C13 112.3(3) .
N3 C17 C18 118.9(3) .
N4 C18 C17 111.8(3) .
C22 C21 O2 120.1(3) .
C22 C21 C25 126.2(3) .
O2 C21 C25 113.7(2) .
C21 C22 C23 122.9(3) .
C21 C22 C24 123.4(3) .
C23 C22 C24 113.6(3) .
C21 C25 C27 112.3(3) .
C21 C25 C26 111.4(3) .
C27 C25 C26 111.5(3) .
C35 C31 O3 120.9(3) .
C35 C31 C32 125.3(3) .
O3 C31 C32 113.8(2) .
C31 C32 C34 111.4(3) .
C31 C32 C33 111.8(3) .
C34 C32 C33 111.7(3) .
C31 C35 C37 122.5(3) .
C31 C35 C36 124.6(3) .
C37 C35 C36 112.8(3) .
C51 B1 C41 109.6(3) .
C51 B1 C61 114.1(3) .
C41 B1 C61 113.7(3) .
C42 C41 C46 113.3(3) .
C42 C41 B1 122.3(3) .
C46 C41 B1 124.3(3) .
F42 C42 C41 120.3(3) .
F42 C42 C43 115.0(3) .
C41 C42 C43 124.7(4) .
F43 C43 C42 121.4(4) .
F43 C43 C44 119.2(4) .
C42 C43 C44 119.4(4) .
F44 C44 C45 121.0(4) .
F44 C44 C43 120.7(4) .
C45 C44 C43 118.3(4) .
F45 C45 C44 119.0(4) .
F45 C45 C46 120.5(4) .
C44 C45 C46 120.5(4) .
F46 C46 C45 116.0(3) .
F46 C46 C41 120.2(3) .
C45 C46 C41 123.8(4) .
C52 C51 C56 112.4(3) .
C52 C51 B1 126.3(3) .
C56 C51 B1 121.3(3) .
F52 C52 C53 115.9(3) .
F52 C52 C51 119.7(3) .
C53 C52 C51 124.3(3) .
F53 C53 C52 121.2(3) .
F53 C53 C54 118.8(4) .
C52 C53 C54 120.0(4) .
F54 C54 C53 120.9(4) .
F54 C54 C55 120.5(3) .
C53 C54 C55 118.5(4) .
F55 C55 C56 121.3(3) .
F55 C55 C54 119.6(4) .
C56 C55 C54 119.1(3) .
C55 C56 F56 115.6(3) .
C55 C56 C51 125.5(3) .
F56 C56 C51 118.9(3) .
C62 C61 C66 113.4(3) .
C62 C61 B1 127.8(3) .
C66 C61 B1 118.7(3) .
F62 C62 C63 115.6(3) .
F62 C62 C61 120.7(3) .
C63 C62 C61 123.6(3) .
F63 C63 C64 119.5(3) .
F63 C63 C62 120.3(3) .
C64 C63 C62 120.1(3) .
F64 C64 C63 120.9(3) .
F64 C64 C65 120.3(3) .
C63 C64 C65 118.8(3) .
F65 C65 C64 119.5(3) .
F65 C65 C66 121.0(3) .
C64 C65 C66 119.5(3) .
F66 C66 C65 116.2(3) .
F66 C66 C61 119.2(3) .
C65 C66 C61 124.6(3) .
C72A C71A C76A 120.0 .
C71A C72A C73A 120.0 .
C74A C73A C72A 120.0 .
C73A C74A C75A 120.0 .
C74A C75A C76A 120.0 .
C75A C76A C71A 120.0 .
C75A C76A C77A 114.3(7) .
C71A C76A C77A 125.6(7) .
C72B C71B C76B 120.0 .
C73B C72B C71B 120.0 .
C72B C73B C74B 120.0 .
C73B C74B C75B 120.0 .
C76B C75B C74B 120.0 .
C75B C76B C71B 120.0 .
C75B C76B C77B 122.4(11) .
C71B C76B C77B 117.3(11) .
C82 C81 C83 130.6(13) 2_564
C81 C82 C83 128.3(15) 2_564
C82 C83 C84 139.3(17) .
C82 C83 C81 101.1(12) .
C84 C83 C81 119.4(14) .

loop_
_geom_bond_atom_site_label_1
_geom_bond_atom_site_label_2
_geom_bond_distance
_geom_bond_site_symmetry_2
Zn1 N1 1.937(3) .
Zn1 O2 1.971(2) .
Zn1 O3 1.991(2) .
Zn1 N2 2.078(3) .
Zn1 Zn2 2.8484(5) .
Zn2 O3 1.930(2) .
Zn2 O2 1.943(2) .
Zn2 N3 2.036(2) .
Zn2 N4 2.068(3) .
O1 C1 1.376(3) .
O1 C12 1.410(4) .
O2 C21 1.406(4) .
O3 C31 1.387(4) .
N1 C11 1.375(4) .
N1 C13 1.434(4) .
N2 C15 1.477(4) .
N2 C16 1.481(4) .
N2 C14 1.482(4) .
N3 C17 1.304(4) .
N3 C2 1.421(4) .
N4 C18 1.480(4) .
N4 C19 1.486(4) .
N4 C20 1.489(5) .
C1 C2 1.385(4) .
C1 C6 1.395(4) .
C2 C3 1.403(4) .
C3 C4 1.383(5) .
C4 C5 1.383(5) .
C5 C6 1.401(4) .
C6 C7 1.437(5) .
C7 C12 1.393(4) .
C7 C8 1.411(5) .
C8 C9 1.358(5) .
C9 C10 1.405(4) .
C10 C11 1.414(4) .
C11 C12 1.391(4) .
C13 C14 1.513(5) .
C17 C18 1.493(5) .
C21 C22 1.341(4) .
C21 C25 1.506(5) .
C22 C23 1.503(5) .
C22 C24 1.523(5) .
C25 C27 1.526(5) .
C25 C26 1.540(5) .
C31 C35 1.334(4) .
C31 C32 1.513(4) .
C32 C34 1.524(5) .
C32 C33 1.527(5) .
C35 C37 1.509(4) .
C35 C36 1.509(5) .
B1 C51 1.631(6) .
B1 C41 1.645(5) .
B1 C61 1.646(5) .
C41 C42 1.381(5) .
C41 C46 1.392(5) .
C42 F42 1.358(4) .
C42 C43 1.382(5) .
C43 F43 1.346(5) .
C43 C44 1.384(6) .
C44 F44 1.336(4) .
C44 C45 1.364(6) .
C45 F45 1.361(4) .
C45 C46 1.382(5) .
C46 F46 1.344(4) .
C51 C52 1.393(5) .
C51 C56 1.392(5) .
C52 F52 1.355(4) .
C52 C53 1.375(5) .
C53 F53 1.336(4) .
C53 C54 1.377(5) .
C54 F54 1.333(4) .
C54 C55 1.385(6) .
C55 F55 1.345(4) .
C55 C56 1.367(5) .
C56 F56 1.371(4) .
C61 C62 1.385(5) .
C61 C66 1.389(5) .
C62 F62 1.347(4) .
C62 C63 1.378(5) .
C63 F63 1.355(4) .
C63 C64 1.370(5) .
C64 F64 1.352(4) .
C64 C65 1.369(5) .
C65 F65 1.347(4) .
C65 C66 1.370(5) .
C66 F66 1.356(4) .
C71A C72A 1.3900 .
C71A C76A 1.3900 .
C72A C73A 1.3900 .
C73A C74A 1.3900 .
C74A C75A 1.3900 .
C75A C76A 1.3900 .
C76A C77A 1.559(15) .
C71B C72B 1.3900 .
C71B C76B 1.3900 .
C72B C73B 1.3900 .
C73B C74B 1.3900 .
C74B C75B 1.3900 .
C75B C76B 1.3900 .
C76B C77B 1.414(18) .
C81 C82 1.157(14) 2_564
C81 C83 1.562(14) .
C82 C81 1.157(14) 2_564
C82 C83 1.286(13) .
C83 C84 1.430(14) .
